data_1553718
loop_
_publ_author_name
'Xu, Jinjia'
'Takai, Atsuro'
'Bannaron, Alisa'
'Nakagawa, Takafumi'
'Matsuo, Yutaka'
'Sugimoto, Manabu'
'Matsushita, Yoshitaka'
'Takeuchi, Masayuki'

_publ_section_title
;
 A helically-twisted ladder based on 9,9&#x2032;-bifluorenylidene:
 synthesis, characterization, and carrier-transport properties
;
_journal_issue 4
_journal_name_full 'Materials Chemistry Frontiers'
_journal_page_first 780
_journal_paper_doi 10.1039/C7QM00583K
_journal_volume 2
_journal_year 2018
_chemical_formula_sum 'C64 H36 Cl4'
_chemical_formula_weight 946.73
_chemical_name_systematic CBF_with_o-dichlorobenzene
_space_group_crystal_system monoclinic
_space_group_IT_number 14
_space_group_name_Hall '-P 2yn'
_space_group_name_H-M_alt 'P 1 21/n 1'
_atom_sites_solution_hydrogens geom
_audit_creation_method SHELXL-2016/6
_audit_update_record
;
2018-01-18 deposited with the CCDC.
2018-01-26 downloaded from the CCDC.
;
_cell_angle_alpha 90
_cell_angle_beta 96.169(3)
_cell_angle_gamma 90
_cell_formula_units_Z 4
_cell_length_a 18.181(2)
_cell_length_b 12.6500(16)
_cell_length_c 19.801(2)
_cell_measurement_reflns_used 3695
_cell_measurement_temperature 113(2)
_cell_measurement_theta_max 19.56
_cell_measurement_theta_min 2.25
_cell_volume 4527.7(9)
_computing_cell_refinement 'CrystalClear (Rigaku, 1997--2002)'
_computing_data_collection 'CrystalClear (Rigaku, 1997--2002)'
_computing_data_reduction 'CrystalClear (Rigaku, 1997--2002)'
_computing_structure_refinement 'SHELXL-2016/6 (Sheldrick, 2016)'
_computing_structure_solution 'SHELXT (Sheldrick, 2014)'
_diffrn_ambient_temperature 113(2)
_diffrn_detector_area_resol_mean 28.5714
_diffrn_measured_fraction_theta_full 0.994
_diffrn_measured_fraction_theta_max 0.994
_diffrn_measurement_device
;
Rigaku AFC11 Saturn724+ (4x4 bin mode)
;
_diffrn_measurement_method dtprofit.ref
_diffrn_radiation_detector CCD
_diffrn_radiation_monochromator Confocal
_diffrn_radiation_source 'Rotating Anode'
_diffrn_radiation_type MoK\a
_diffrn_radiation_wavelength 0.71073
_diffrn_reflns_av_R_equivalents 0.0464
_diffrn_reflns_av_unetI/netI 0.0520
_diffrn_reflns_Laue_measured_fraction_full 0.994
_diffrn_reflns_Laue_measured_fraction_max 0.994
_diffrn_reflns_limit_h_max 17
_diffrn_reflns_limit_h_min -17
_diffrn_reflns_limit_k_max 9
_diffrn_reflns_limit_k_min -11
_diffrn_reflns_limit_l_max 18
_diffrn_reflns_limit_l_min -13
_diffrn_reflns_number 12773
_diffrn_reflns_point_group_measured_fraction_full 0.994
_diffrn_reflns_point_group_measured_fraction_max 0.994
_diffrn_reflns_theta_full 19.570
_diffrn_reflns_theta_max 19.570
_diffrn_reflns_theta_min 1.445
_exptl_absorpt_coefficient_mu 0.307
_exptl_absorpt_correction_T_max 0.7444
_exptl_absorpt_correction_T_min 0.6694
_exptl_absorpt_correction_type multi-scan
_exptl_absorpt_process_details
;
CrystalClear (Rigaku, 1997--2002)
;
_exptl_crystal_colour Red
_exptl_crystal_density_diffrn 1.389
_exptl_crystal_description Needle
_exptl_crystal_F_000 1952
_exptl_crystal_size_max 0.180
_exptl_crystal_size_mid 0.023
_exptl_crystal_size_min 0.020
_refine_diff_density_max 0.267
_refine_diff_density_min -0.341
_refine_diff_density_rms 0.087
_refine_ls_extinction_method none
_refine_ls_goodness_of_fit_ref 1.113
_refine_ls_hydrogen_treatment constr
_refine_ls_matrix_type full
_refine_ls_number_parameters 613
_refine_ls_number_reflns 3943
_refine_ls_number_restraints 0
_refine_ls_restrained_S_all 1.113
_refine_ls_R_factor_all 0.0640
_refine_ls_R_factor_gt 0.0382
_refine_ls_shift/su_max 0.000
_refine_ls_shift/su_mean 0.000
_refine_ls_structure_factor_coef Fsqd
_refine_ls_weighting_details 'w=1/[\s^2^(Fo^2^)+(0.0817P)^2^] where P=(Fo^2^+2Fc^2^)/3'
_refine_ls_weighting_scheme calc
_refine_ls_wR_factor_gt 0.0938
_refine_ls_wR_factor_ref 0.1363
_reflns_Friedel_coverage 0.000
_reflns_number_gt 2929
_reflns_number_total 3943
_reflns_threshold_expression 'I > 2\s(I)'
_cod_data_source_file c7qm00583k2.cif
_cod_data_source_block shelx_CCDC1
_cod_original_cell_volume 4527.5(10)
_cod_original_sg_symbol_H-M 'P 21/n'
_cod_database_code 1553718
_shelx_shelxl_version_number 2016/6
_shelx_space_group_comment
;
The symmetry employed for this shelxl refinement is uniquely defined
by the following loop, which should always be used as a source of
symmetry information in preference to the above space-group names.
They are only intended as comments.
;
_shelx_estimated_absorpt_t_min 0.947
_shelx_estimated_absorpt_t_max 0.994

loop_
_space_group_symop_operation_xyz
'x, y, z'
'-x+1/2, y+1/2, -z+1/2'
'-x, -y, -z'
'x-1/2, -y-1/2, z-1/2'

loop_
_atom_site_label
_atom_site_type_symbol
_atom_site_fract_x
_atom_site_fract_y
_atom_site_fract_z
_atom_site_U_iso_or_equiv
_atom_site_adp_type
_atom_site_occupancy
_atom_site_site_symmetry_order
_atom_site_calc_flag
_atom_site_refinement_flags_posn
_atom_site_refinement_flags_adp
Cl1 Cl 0.34298(9) 0.94211(13) 0.69293(9) 0.0563(6) Uani 1 1 d . .
Cl2 Cl 0.31992(9) 0.95823(13) 0.53166(8) 0.0490(5) Uani 1 1 d . .
Cl3 Cl 0.61706(7) 0.52941(11) 0.56066(7) 0.0310(4) Uani 1 1 d . .
Cl4 Cl 0.70773(7) 0.68324(12) 0.66396(7) 0.0301(4) Uani 1 1 d . .
C1 C -0.0489(3) 0.6233(4) 0.7587(3) 0.0191(14) Uani 1 1 d . .
H1 H -0.057710 0.613414 0.710915 0.023 Uiso 1 1 calc R U
C2 C -0.1028(3) 0.5954(4) 0.8001(3) 0.0260(15) Uani 1 1 d . .
H2 H -0.148999 0.568224 0.780617 0.031 Uiso 1 1 calc R U
C3 C -0.0890(3) 0.6072(4) 0.8701(3) 0.0272(15) Uani 1 1 d . .
H3 H -0.126920 0.590768 0.897892 0.033 Uiso 1 1 calc R U
C4 C -0.0211(3) 0.6424(4) 0.9001(3) 0.0238(14) Uani 1 1 d . .
H4 H -0.011411 0.647512 0.948124 0.029 Uiso 1 1 calc R U
C5 C 0.0324(3) 0.6699(4) 0.8586(2) 0.0148(13) Uani 1 1 d . .
C6 C 0.0176(3) 0.6657(4) 0.7870(3) 0.0152(13) Uani 1 1 d . .
C7 C 0.0854(2) 0.6955(4) 0.7558(3) 0.0149(13) Uani 1 1 d . .
C8 C 0.1419(3) 0.7165(4) 0.8146(2) 0.0142(13) Uani 1 1 d . .
C9 C 0.1087(3) 0.7044(4) 0.8755(3) 0.0149(13) Uani 1 1 d . .
C10 C 0.1481(3) 0.7285(4) 0.9377(2) 0.0166(13) Uani 1 1 d . .
H10 H 0.125723 0.719246 0.978532 0.020 Uiso 1 1 calc R U
C11 C 0.2198(3) 0.7661(4) 0.9401(3) 0.0170(13) Uani 1 1 d . .
H11 H 0.246730 0.781147 0.982852 0.020 Uiso 1 1 calc R U
C12 C 0.2532(3) 0.7823(4) 0.8803(3) 0.0148(13) Uani 1 1 d . .
C13 C 0.2131(3) 0.7581(4) 0.8181(3) 0.0165(13) Uani 1 1 d . .
H13 H 0.234837 0.770204 0.777246 0.020 Uiso 1 1 calc R U
C14 C 0.3296(3) 0.8229(4) 0.8814(2) 0.0151(13) Uani 1 1 d . .
C15 C 0.3518(3) 0.9148(4) 0.9169(3) 0.0208(14) Uani 1 1 d . .
H15 H 0.317093 0.951646 0.940810 0.025 Uiso 1 1 calc R U
C16 C 0.4233(3) 0.9537(4) 0.9181(2) 0.0178(13) Uani 1 1 d . .
H16 H 0.437678 1.016179 0.942764 0.021 Uiso 1 1 calc R U
C17 C 0.4732(3) 0.9000(4) 0.8829(2) 0.0153(13) Uani 1 1 d . .
C18 C 0.4523(3) 0.8087(4) 0.8450(2) 0.0149(13) Uani 1 1 d . .
C19 C 0.3809(3) 0.7693(4) 0.8462(2) 0.0154(13) Uani 1 1 d . .
H19 H 0.366884 0.705498 0.822983 0.018 Uiso 1 1 calc R U
C20 C 0.5198(2) 0.7601(4) 0.8212(2) 0.0161(13) Uani 1 1 d . .
C21 C 0.5812(3) 0.8327(4) 0.8456(2) 0.0167(13) Uani 1 1 d . .
C22 C 0.5525(3) 0.9171(4) 0.8813(2) 0.0170(13) Uani 1 1 d . .
C23 C 0.5968(3) 0.9999(4) 0.9076(2) 0.0214(14) Uani 1 1 d . .
H23 H 0.576766 1.055443 0.932189 0.026 Uiso 1 1 calc R U
C24 C 0.6712(3) 0.9994(5) 0.8969(3) 0.0269(15) Uani 1 1 d . .
H24 H 0.703077 1.053706 0.915946 0.032 Uiso 1 1 calc R U
C25 C 0.6994(3) 0.9194(5) 0.8581(3) 0.0265(15) Uani 1 1 d . .
H25 H 0.749884 0.921449 0.850012 0.032 Uiso 1 1 calc R U
C26 C 0.6548(3) 0.8370(4) 0.8314(2) 0.0220(14) Uani 1 1 d . .
H26 H 0.674089 0.784438 0.803858 0.026 Uiso 1 1 calc R U
C27 C 0.5246(2) 0.6668(4) 0.7854(2) 0.0161(13) Uani 1 1 d . .
C28 C 0.5885(3) 0.5929(4) 0.7893(3) 0.0173(13) Uani 1 1 d . .
C29 C 0.6519(3) 0.5861(4) 0.8356(3) 0.0228(14) Uani 1 1 d . .
H29 H 0.661803 0.638484 0.869788 0.027 Uiso 1 1 calc R U
C30 C 0.7003(3) 0.5017(5) 0.8313(3) 0.0274(15) Uani 1 1 d . .
H30 H 0.744212 0.497865 0.861871 0.033 Uiso 1 1 calc R U
C31 C 0.6855(3) 0.4233(5) 0.7829(3) 0.0258(15) Uani 1 1 d . .
H31 H 0.720073 0.367720 0.779927 0.031 Uiso 1 1 calc R U
C32 C 0.6210(3) 0.4248(4) 0.7390(3) 0.0237(14) Uani 1 1 d . .
H32 H 0.610409 0.370032 0.706594 0.028 Uiso 1 1 calc R U
C33 C 0.5722(3) 0.5085(4) 0.7434(3) 0.0168(13) Uani 1 1 d . .
C34 C 0.4978(3) 0.5258(4) 0.7086(3) 0.0158(13) Uani 1 1 d . .
C35 C 0.4682(3) 0.6184(4) 0.7349(2) 0.0153(13) Uani 1 1 d . .
C36 C 0.3994(2) 0.6551(4) 0.7059(2) 0.0145(13) Uani 1 1 d . .
H36 H 0.380743 0.720428 0.720513 0.017 Uiso 1 1 calc R U
C37 C 0.3577(3) 0.5959(4) 0.6555(2) 0.0141(13) Uani 1 1 d . .
C38 C 0.3872(3) 0.5023(4) 0.6319(2) 0.0169(13) Uani 1 1 d . .
H38 H 0.358919 0.461985 0.597951 0.020 Uiso 1 1 calc R U
C39 C 0.4570(3) 0.4678(4) 0.6572(3) 0.0196(14) Uani 1 1 d . .
H39 H 0.477097 0.405311 0.639850 0.024 Uiso 1 1 calc R U
C40 C 0.2825(3) 0.6339(4) 0.6292(2) 0.0138(13) Uani 1 1 d . .
C41 C 0.2297(3) 0.6507(4) 0.6750(2) 0.0147(13) Uani 1 1 d . .
H41 H 0.241702 0.635518 0.721862 0.018 Uiso 1 1 calc R U
C42 C 0.1600(3) 0.6897(4) 0.6518(2) 0.0140(13) Uani 1 1 d . .
C43 C 0.1408(3) 0.7049(4) 0.5817(3) 0.0137(13) Uani 1 1 d . .
C44 C 0.1923(3) 0.6864(4) 0.5363(3) 0.0160(13) Uani 1 1 d . .
H44 H 0.179267 0.697222 0.489041 0.019 Uiso 1 1 calc R U
C45 C 0.2628(3) 0.6520(4) 0.5597(3) 0.0175(13) Uani 1 1 d . .
H45 H 0.298124 0.640625 0.528442 0.021 Uiso 1 1 calc R U
C46 C 0.0927(3) 0.7053(4) 0.6869(2) 0.0149(13) Uani 1 1 d . .
C47 C 0.0340(3) 0.7348(4) 0.6333(2) 0.0154(13) Uani 1 1 d . .
C48 C -0.0370(3) 0.7753(4) 0.6367(3) 0.0199(14) Uani 1 1 d . .
H48 H -0.056039 0.781914 0.679362 0.024 Uiso 1 1 calc R U
C49 C -0.0793(3) 0.8058(4) 0.5779(3) 0.0249(14) Uani 1 1 d . .
H49 H -0.128051 0.831357 0.580198 0.030 Uiso 1 1 calc R U
C50 C -0.0515(3) 0.7995(4) 0.5155(3) 0.0230(14) Uani 1 1 d . .
H50 H -0.082091 0.817853 0.475271 0.028 Uiso 1 1 calc R U
C51 C 0.0205(3) 0.7668(4) 0.5114(3) 0.0217(14) Uani 1 1 d . .
H51 H 0.040477 0.766006 0.469004 0.026 Uiso 1 1 calc R U
C52 C 0.0636(3) 0.7349(4) 0.5711(3) 0.0160(13) Uani 1 1 d . .
C53 C 0.2561(3) 0.9576(4) 0.6494(3) 0.0298(15) Uani 1 1 d . .
C54 C 0.1947(4) 0.9608(4) 0.6860(3) 0.0429(18) Uani 1 1 d . .
H54 H 0.200930 0.956112 0.734146 0.052 Uiso 1 1 calc R U
C55 C 0.1251(4) 0.9709(5) 0.6519(5) 0.056(2) Uani 1 1 d . .
H55 H 0.083137 0.971867 0.676695 0.067 Uiso 1 1 calc R U
C56 C 0.1155(4) 0.9795(5) 0.5828(5) 0.052(2) Uani 1 1 d . .
H56 H 0.067246 0.986819 0.559694 0.062 Uiso 1 1 calc R U
C57 C 0.1761(4) 0.9777(4) 0.5467(3) 0.0360(16) Uani 1 1 d . .
H57 H 0.169403 0.984912 0.498662 0.043 Uiso 1 1 calc R U
C58 C 0.2456(3) 0.9655(4) 0.5792(3) 0.0254(14) Uani 1 1 d . .
C59 C 0.5790(3) 0.6477(4) 0.5850(2) 0.0205(14) Uani 1 1 d . .
C60 C 0.5077(3) 0.6740(5) 0.5585(3) 0.0283(15) Uani 1 1 d . .
H60 H 0.480447 0.627489 0.527448 0.034 Uiso 1 1 calc R U
C61 C 0.4758(3) 0.7681(5) 0.5771(3) 0.0338(16) Uani 1 1 d . .
H61 H 0.426486 0.785273 0.559801 0.041 Uiso 1 1 calc R U
C62 C 0.5164(3) 0.8364(5) 0.6208(3) 0.0319(15) Uani 1 1 d . .
H62 H 0.495218 0.901429 0.633022 0.038 Uiso 1 1 calc R U
C63 C 0.5879(3) 0.8106(5) 0.6470(3) 0.0272(15) Uani 1 1 d . .
H63 H 0.615715 0.858204 0.676878 0.033 Uiso 1 1 calc R U
C64 C 0.6189(3) 0.7160(4) 0.6298(3) 0.0208(14) Uani 1 1 d . .

loop_
_atom_site_aniso_label
_atom_site_aniso_U_11
_atom_site_aniso_U_22
_atom_site_aniso_U_33
_atom_site_aniso_U_23
_atom_site_aniso_U_13
_atom_site_aniso_U_12
Cl1 0.0803(12) 0.0213(11) 0.0600(12) 0.0023(9) -0.0253(9) 0.0057(9)
Cl2 0.0704(12) 0.0282(11) 0.0550(12) -0.0015(8) 0.0375(9) 0.0017(9)
Cl3 0.0412(9) 0.0233(10) 0.0286(9) -0.0090(7) 0.0045(7) -0.0033(7)
Cl4 0.0274(8) 0.0278(10) 0.0348(10) -0.0110(7) 0.0023(7) -0.0004(7)
C1 0.029(4) 0.012(4) 0.017(3) 0.001(3) 0.005(3) 0.004(3)
C2 0.024(3) 0.029(4) 0.027(4) -0.010(3) 0.007(3) -0.006(3)
C3 0.030(4) 0.028(4) 0.026(4) -0.005(3) 0.012(3) -0.010(3)
C4 0.034(4) 0.020(4) 0.019(3) -0.008(3) 0.007(3) -0.004(3)
C5 0.021(3) 0.007(3) 0.017(4) 0.000(3) 0.006(3) -0.003(3)
C6 0.017(3) 0.008(4) 0.021(4) -0.003(3) 0.006(3) 0.001(3)
C7 0.018(3) 0.002(3) 0.023(4) -0.002(3) -0.002(3) 0.005(2)
C8 0.017(3) 0.004(3) 0.022(4) 0.001(2) 0.004(3) 0.002(3)
C9 0.026(3) 0.002(3) 0.018(4) -0.002(3) 0.008(3) 0.002(3)
C10 0.029(4) 0.014(4) 0.007(4) 0.000(3) 0.004(3) 0.002(3)
C11 0.028(4) 0.013(4) 0.010(3) -0.002(3) 0.001(3) 0.002(3)
C12 0.022(3) 0.003(3) 0.018(4) -0.003(3) -0.003(3) 0.004(2)
C13 0.028(4) 0.009(3) 0.013(4) -0.001(3) 0.006(3) 0.007(3)
C14 0.027(4) 0.008(4) 0.010(3) 0.000(3) 0.000(3) 0.004(3)
C15 0.027(4) 0.016(4) 0.019(3) 0.003(3) 0.002(3) 0.005(3)
C16 0.033(4) 0.001(3) 0.019(3) -0.002(3) 0.001(3) 0.002(3)
C17 0.025(4) 0.008(4) 0.013(3) 0.002(3) -0.003(3) -0.002(3)
C18 0.021(3) 0.012(4) 0.012(3) 0.008(3) 0.000(2) 0.001(3)
C19 0.029(4) 0.009(3) 0.007(3) 0.002(2) -0.001(3) 0.004(3)
C20 0.023(3) 0.017(4) 0.008(3) 0.003(3) 0.005(3) -0.001(3)
C21 0.025(4) 0.014(4) 0.011(3) 0.004(3) -0.001(2) -0.003(3)
C22 0.027(4) 0.015(4) 0.009(3) 0.004(3) -0.001(3) -0.004(3)
C23 0.036(4) 0.014(4) 0.015(3) 0.003(3) 0.003(3) -0.004(3)
C24 0.037(4) 0.027(4) 0.016(3) 0.000(3) 0.000(3) -0.014(3)
C25 0.023(3) 0.039(4) 0.017(4) 0.000(3) 0.001(3) -0.011(3)
C26 0.027(4) 0.029(4) 0.010(3) -0.002(3) 0.003(3) -0.005(3)
C27 0.018(3) 0.022(4) 0.009(3) 0.004(3) 0.002(2) -0.002(3)
C28 0.017(3) 0.018(4) 0.017(3) 0.008(3) 0.004(3) 0.003(3)
C29 0.027(3) 0.024(4) 0.018(3) 0.004(3) 0.003(3) 0.002(3)
C30 0.022(3) 0.038(5) 0.023(4) 0.016(3) 0.003(3) 0.003(3)
C31 0.026(4) 0.023(4) 0.031(4) 0.013(3) 0.014(3) 0.010(3)
C32 0.027(4) 0.021(4) 0.025(4) 0.008(3) 0.012(3) 0.001(3)
C33 0.020(3) 0.016(4) 0.016(3) 0.005(3) 0.009(3) 0.000(3)
C34 0.024(3) 0.009(4) 0.016(3) 0.007(3) 0.009(3) 0.001(3)
C35 0.023(3) 0.010(4) 0.014(3) 0.004(3) 0.008(3) 0.000(3)
C36 0.021(3) 0.009(3) 0.015(3) 0.001(3) 0.007(3) 0.000(3)
C37 0.023(3) 0.007(4) 0.013(3) 0.001(3) 0.005(3) -0.001(3)
C38 0.019(3) 0.013(4) 0.019(3) -0.005(3) 0.004(3) -0.004(3)
C39 0.028(4) 0.009(3) 0.024(4) -0.004(3) 0.014(3) -0.001(3)
C40 0.021(3) 0.006(3) 0.015(4) -0.003(2) 0.000(3) -0.004(2)
C41 0.026(3) 0.009(3) 0.009(3) -0.003(2) 0.003(3) -0.002(3)
C42 0.018(3) 0.010(3) 0.013(4) 0.001(2) 0.000(3) -0.001(3)
C43 0.022(4) 0.002(3) 0.018(4) 0.000(3) 0.005(3) -0.002(2)
C44 0.027(4) 0.008(3) 0.013(3) 0.002(2) 0.001(3) -0.005(3)
C45 0.023(3) 0.012(4) 0.019(4) -0.005(3) 0.006(3) -0.004(3)
C46 0.025(3) 0.009(4) 0.011(4) -0.003(2) 0.002(3) 0.000(2)
C47 0.022(3) 0.013(3) 0.012(4) -0.005(2) 0.002(3) 0.000(3)
C48 0.027(3) 0.018(4) 0.014(4) -0.005(3) 0.001(3) -0.001(3)
C49 0.023(3) 0.025(4) 0.025(4) -0.007(3) -0.004(3) 0.005(3)
C50 0.029(4) 0.018(4) 0.020(4) -0.001(3) -0.008(3) 0.001(3)
C51 0.030(4) 0.013(4) 0.022(4) -0.004(3) 0.003(3) -0.003(3)
C52 0.023(3) 0.007(3) 0.016(4) 0.001(3) -0.004(3) -0.003(3)
C53 0.049(4) 0.004(4) 0.036(5) 0.001(3) 0.003(3) 0.003(3)
C54 0.089(6) 0.008(4) 0.037(4) -0.007(3) 0.029(5) -0.008(4)
C55 0.061(6) 0.009(4) 0.105(8) -0.013(4) 0.046(5) -0.002(4)
C56 0.053(5) 0.013(4) 0.088(7) -0.013(4) 0.001(5) -0.003(3)
C57 0.052(5) 0.015(4) 0.041(4) -0.003(3) 0.005(4) -0.002(3)
C58 0.042(4) 0.011(4) 0.024(4) 0.001(3) 0.007(3) 0.001(3)
C59 0.028(4) 0.017(4) 0.018(3) -0.001(3) 0.008(3) -0.003(3)
C60 0.037(4) 0.030(5) 0.018(4) 0.007(3) 0.003(3) -0.008(3)
C61 0.028(3) 0.042(5) 0.032(4) 0.021(4) 0.007(3) 0.002(4)
C62 0.039(4) 0.021(4) 0.038(4) 0.011(3) 0.013(3) 0.009(3)
C63 0.038(4) 0.017(4) 0.027(4) -0.002(3) 0.008(3) -0.006(3)
C64 0.027(3) 0.015(4) 0.022(3) -0.001(3) 0.008(3) -0.002(3)

loop_
_atom_type_symbol
_atom_type_description
_atom_type_scat_dispersion_real
_atom_type_scat_dispersion_imag
_atom_type_scat_source
C C 0.0033 0.0016 'International Tables Vol C Tables 4.2.6.8 and 6.1.1.4'
Cl Cl 0.1484 0.1585 'International Tables Vol C Tables 4.2.6.8 and 6.1.1.4'
H H 0.0000 0.0000 'International Tables Vol C Tables 4.2.6.8 and 6.1.1.4'

loop_
_geom_angle_atom_site_label_1
_geom_angle_atom_site_label_2
_geom_angle_atom_site_label_3
_geom_angle
C6 C1 C2 119.9(5)
C1 C2 C3 119.9(5)
C4 C3 C2 121.3(5)
C5 C4 C3 118.5(5)
C4 C5 C6 121.1(4)
C4 C5 C9 130.6(5)
C6 C5 C9 108.3(4)
C1 C6 C5 119.0(4)
C1 C6 C7 131.1(5)
C5 C6 C7 109.3(4)
C46 C7 C6 127.0(4)
C46 C7 C8 128.2(4)
C6 C7 C8 104.8(4)
C13 C8 C9 118.5(5)
C13 C8 C7 131.8(5)
C9 C8 C7 108.9(4)
C10 C9 C8 120.4(4)
C10 C9 C5 130.9(4)
C8 C9 C5 108.6(4)
C11 C10 C9 120.0(4)
C10 C11 C12 120.8(5)
C13 C12 C11 118.7(5)
C13 C12 C14 119.3(4)
C11 C12 C14 122.0(5)
C8 C13 C12 121.4(4)
C15 C14 C19 118.9(5)
C15 C14 C12 121.1(4)
C19 C14 C12 120.0(5)
C16 C15 C14 121.6(5)
C17 C16 C15 118.8(5)
C16 C17 C18 121.3(4)
C16 C17 C22 129.8(5)
C18 C17 C22 108.7(4)
C19 C18 C17 118.8(4)
C19 C18 C20 131.1(5)
C17 C18 C20 108.8(4)
C18 C19 C14 120.5(5)
C27 C20 C21 127.4(4)
C27 C20 C18 127.7(5)
C21 C20 C18 104.9(4)
C26 C21 C22 119.0(5)
C26 C21 C20 131.3(5)
C22 C21 C20 109.0(4)
C23 C22 C21 121.9(5)
C23 C22 C17 129.6(5)
C21 C22 C17 108.5(4)
C22 C23 C24 118.3(5)
C23 C24 C25 120.3(5)
C26 C25 C24 121.3(5)
C25 C26 C21 118.9(5)
C20 C27 C35 128.2(5)
C20 C27 C28 127.0(5)
C35 C27 C28 104.8(4)
C29 C28 C33 118.6(5)
C29 C28 C27 131.1(5)
C33 C28 C27 109.5(4)
C30 C29 C28 119.3(5)
C31 C30 C29 121.0(5)
C32 C31 C30 121.0(5)
C31 C32 C33 118.3(5)
C32 C33 C28 121.6(5)
C32 C33 C34 130.3(5)
C28 C33 C34 108.0(4)
C39 C34 C35 120.6(5)
C39 C34 C33 130.8(5)
C35 C34 C33 108.6(5)
C36 C35 C34 119.0(5)
C36 C35 C27 131.5(5)
C34 C35 C27 109.1(4)
C35 C36 C37 120.4(5)
C38 C37 C36 119.5(4)
C38 C37 C40 121.7(5)
C36 C37 C40 118.8(4)
C39 C38 C37 121.0(5)
C38 C39 C34 119.4(5)
C45 C40 C41 119.2(4)
C45 C40 C37 121.6(4)
C41 C40 C37 119.2(4)
C42 C41 C40 120.1(4)
C41 C42 C43 119.7(4)
C41 C42 C46 131.3(5)
C43 C42 C46 108.3(4)
C44 C43 C42 120.2(4)
C44 C43 C52 131.4(5)
C42 C43 C52 108.3(4)
C45 C44 C43 120.0(5)
C44 C45 C40 120.6(4)
C7 C46 C47 126.3(4)
C7 C46 C42 128.3(4)
C47 C46 C42 105.5(4)
C48 C47 C52 119.2(5)
C48 C47 C46 131.4(5)
C52 C47 C46 108.5(4)
C49 C48 C47 119.7(5)
C48 C49 C50 120.9(5)
C51 C50 C49 120.4(5)
C50 C51 C52 118.9(5)
C47 C52 C51 120.6(5)
C47 C52 C43 109.3(4)
C51 C52 C43 130.0(5)
C58 C53 C54 119.1(5)
C58 C53 Cl1 121.9(5)
C54 C53 Cl1 119.0(5)
C55 C54 C53 119.6(6)
C56 C55 C54 120.7(6)
C55 C56 C57 119.8(6)
C58 C57 C56 120.6(6)
C57 C58 C53 120.2(5)
C57 C58 Cl2 119.2(5)
C53 C58 Cl2 120.7(5)
C60 C59 C64 119.8(5)
C60 C59 Cl3 119.0(4)
C64 C59 Cl3 121.1(4)
C59 C60 C61 120.3(5)
C62 C61 C60 119.5(5)
C61 C62 C63 120.3(6)
C64 C63 C62 120.2(5)
C63 C64 C59 119.9(5)
C63 C64 Cl4 119.9(4)
C59 C64 Cl4 120.2(4)

loop_
_geom_bond_atom_site_label_1
_geom_bond_atom_site_label_2
_geom_bond_distance
Cl1 C53 1.727(6)
Cl2 C58 1.731(5)
Cl3 C59 1.738(5)
Cl4 C64 1.732(5)
C1 C6 1.385(7)
C1 C2 1.389(6)
C2 C3 1.390(7)
C3 C4 1.386(7)
C4 C5 1.383(6)
C5 C6 1.415(6)
C5 C9 1.459(7)
C6 C7 1.485(7)
C7 C46 1.392(7)
C7 C8 1.491(7)
C8 C13 1.391(6)
C8 C9 1.414(7)
C9 C10 1.390(7)
C10 C11 1.384(6)
C11 C12 1.403(6)
C12 C13 1.397(6)
C12 C14 1.479(7)
C14 C15 1.396(7)
C14 C19 1.397(6)
C15 C16 1.388(7)
C16 C17 1.381(7)
C17 C18 1.407(7)
C17 C22 1.463(6)
C18 C19 1.394(6)
C18 C20 1.493(7)
C20 C27 1.384(7)
C20 C21 1.486(7)
C21 C26 1.398(6)
C21 C22 1.412(7)
C22 C23 1.386(7)
C23 C24 1.393(7)
C24 C25 1.399(7)
C25 C26 1.390(7)
C27 C35 1.487(7)
C27 C28 1.487(7)
C28 C29 1.396(7)
C28 C33 1.413(7)
C29 C30 1.393(7)
C30 C31 1.384(7)
C31 C32 1.382(7)
C32 C33 1.390(7)
C33 C34 1.467(7)
C34 C39 1.400(7)
C34 C35 1.413(7)
C35 C36 1.397(6)
C36 C37 1.403(7)
C37 C38 1.401(7)
C37 C40 1.491(7)
C38 C39 1.384(7)
C40 C45 1.403(6)
C40 C41 1.405(6)
C41 C42 1.392(6)
C42 C43 1.406(6)
C42 C46 1.484(6)
C43 C44 1.387(6)
C43 C52 1.446(6)
C44 C45 1.385(6)
C46 C47 1.470(7)
C47 C48 1.397(6)
C47 C52 1.398(7)
C48 C49 1.380(7)
C49 C50 1.387(7)
C50 C51 1.383(7)
C51 C52 1.405(7)
C53 C58 1.386(7)
C53 C54 1.396(8)
C54 C55 1.375(9)
C55 C56 1.365(9)
C56 C57 1.375(8)
C57 C58 1.364(7)
C59 C60 1.386(7)
C59 C64 1.387(7)
C60 C61 1.392(8)
C61 C62 1.379(8)
C62 C63 1.387(7)
C63 C64 1.381(7)
